data_1534498
loop_
_publ_author_name
'Gerasimenko, A.V.'
'Bukvetskii, B.V.'
'Logvinova, V.B.'
'Davidovich, R.L.'

_publ_section_title
;
 Crystal structure of double cesium fluorohafnate
 Cs4(Hf4F20(H2O)4)*Cs2HfF6
;
_journal_name_full
;
Koordinatsionnaya Khimiya (= Coordination Chemistry (USSR))
;
_journal_page_first 1486
_journal_page_last 1487
_journal_volume 17
_journal_year 1991
_chemical_formula_sum 'Cs6 F26 H8 Hf5 O4'
_chemical_name_systematic 'Cs6 (Hf4 F20 (H2 O)4) (Hf F6)'
_space_group_crystal_system monoclinic
_space_group_IT_number 12
_space_group_name_Hall '-B 2'
_space_group_name_H-M_alt 'B 1 1 2/m'
_cell_angle_alpha 90
_cell_angle_beta 90
_cell_angle_gamma 112.2
_cell_formula_units_Z 2
_cell_length_a 22.964
_cell_length_b 10.792
_cell_length_c 6.777
_cell_volume 1555.025
_citation_journal_id_ASTM KOKHDC
_cod_data_source_file Gerasimenko_KOKHDC_1991_1222.cif
_cod_data_source_block H8Cs6F26Hf5O4
_cod_depositor_comments
;
 Updating space group information.

 Antanas Vaitkus,
 2018-07-23
;
_cod_original_formula_sum 'H8 Cs6 F26 Hf5 O4'
_cod_database_code 1534498

loop_
_space_group_symop_id
_space_group_symop_operation_xyz
1 x,y,z
2 -x,-y,z
3 -x,-y,-z
4 x,y,-z
5 x+1/2,y,z+1/2
6 -x+1/2,-y,z+1/2
7 -x+1/2,-y,-z+1/2
8 x+1/2,y,-z+1/2

loop_
_atom_site_label
_atom_site_type_symbol
_atom_site_fract_x
_atom_site_fract_y
_atom_site_fract_z
_atom_site_occupancy
_atom_site_U_iso_or_equiv
Cs3 Cs+1 0.32604 0.55367 0 1 0.0
O2 O-2 0.2901 0.9592 0 1 0.0
F3 F-1 0.1466 0.4136 0 1 0.0
F4 F-1 0.0367 0.9194 0.2909 1 0.0
F2 F-1 -0.0348 0.3893 0 1 0.0
F7 F-1 0.0498 0.4121 0.281 1 0.0
Cs2 Cs+1 0.92978 0.29986 0.5 1 0.0
F1 F-1 0.1386 0.6233 0.1726 1 0.0
F8 F-1 0.0779 0.1611 0.5 1 0.0
O1 O-2 0.0306 0.2323 0 1 0.0
F5 F-1 0.1807 0.8807 0.1956 1 0.0
Hf3 Hf+4 0 0 0.5 1 0.0
Hf1 Hf+4 0.07022 0.45928 0 1 0.0
F6 F-1 0.2588 0.7244 0.1977 1 0.0
Cs1 Cs+1 0.35661 0.88185 0.5 1 0.0
Hf2 Hf+4 0.20588 0.76916 0 1 0.0
